data_7718908
loop_
_publ_author_name
'Wittmann, Christopher'
'Palamarciuc, Oleg'
'Dascalu, Mihaela'
'Cazacu, Maria'
'Nesterov, Dmytro S.'
'Pombeiro, Armando J. L.'
'Rapta, Peter'
'Arion, Vladimir B.'

_publ_section_title
;
 Copper(II) complex with a redox-noninnocent Schiff base bearing a
 tetraphenyldisiloxane unit: synthesis, structure and catalytic oxidation
 of cyclohexane.
;
_journal_issue 28
_journal_name_full 'Dalton transactions (Cambridge, England : 2003)'
_journal_page_first 10984
_journal_page_last 11005
_journal_paper_doi 10.1039/d5dt01028d
_journal_volume 54
_journal_year 2025
_chemical_formula_moiety 'C30 H34 O3 Si2'
_chemical_formula_sum 'C30 H34 O3 Si2'
_chemical_formula_weight 498.75
_space_group_crystal_system monoclinic
_space_group_IT_number 9
_space_group_name_Hall 'C -2yc'
_space_group_name_H-M_alt 'C 1 c 1'
_atom_sites_solution_hydrogens geom
_audit_creation_method SHELXL-2014
_audit_update_record
;
2024-12-29 deposited with the CCDC.	2025-06-16 downloaded from the CCDC.
;
_cell_angle_alpha 90
_cell_angle_beta 113.254(5)
_cell_angle_gamma 90
_cell_formula_units_Z 4
_cell_length_a 19.3790(13)
_cell_length_b 18.5511(11)
_cell_length_c 8.2443(6)
_cell_measurement_reflns_used 24128
_cell_measurement_temperature 100(2)
_cell_measurement_theta_max 27.93
_cell_measurement_theta_min 2.20
_cell_volume 2723.1(3)
_computing_cell_refinement
;
X-Area Recipe 1.37.0.0 (STOE, 2021)
;
_computing_data_collection
;
X-Area Pilatus3_SV 1.31.186.0 (STOE, 2022)
;
_computing_data_reduction
;
X-Area Integrate 2.5.3.0 (STOE, 2021)
X-Area LANA 2.7.5.0 (STOE, 2022)
;
_computing_publication_material
;
STOE & Cie GmbH, X-Area, software package for collecting single-crystal or
multi-domain crystal data on STOE area-detector diffractometers, for image 
processing, for the correction and scaling of reflection intensities and 
for outlier rejection, version 2.1, Darmstadt 2022
;
_computing_structure_refinement 'SHELXL-2014 (Sheldrick, 2014)'
_computing_structure_solution 'SHELXS-2024 (Sheldrick, 2014)'
_diffrn_ambient_temperature 100(2)
_diffrn_measured_fraction_theta_full 0.996
_diffrn_measured_fraction_theta_max 0.940
_diffrn_measurement_device_type 'STOE STADIVARI'
_diffrn_measurement_method 'rotation method, \w scans'
_diffrn_radiation_type MoK\a
_diffrn_radiation_wavelength 0.71073
_diffrn_reflns_av_R_equivalents 0.0641
_diffrn_reflns_av_unetI/netI 0.0937
_diffrn_reflns_Laue_measured_fraction_full 0.996
_diffrn_reflns_Laue_measured_fraction_max 0.940
_diffrn_reflns_limit_h_max 18
_diffrn_reflns_limit_h_min -25
_diffrn_reflns_limit_k_max 24
_diffrn_reflns_limit_k_min -20
_diffrn_reflns_limit_l_max 10
_diffrn_reflns_limit_l_min -7
_diffrn_reflns_number 16443
_diffrn_reflns_point_group_measured_fraction_full 0.702
_diffrn_reflns_point_group_measured_fraction_max 0.630
_diffrn_reflns_theta_full 25.242
_diffrn_reflns_theta_max 27.900
_diffrn_reflns_theta_min 2.705
_exptl_absorpt_coefficient_mu 0.159
_exptl_absorpt_correction_T_max 0.7448
_exptl_absorpt_correction_T_min 0.3354
_exptl_absorpt_correction_type multi-scan
_exptl_absorpt_process_details SADABS
_exptl_crystal_colour 'clear white'
_exptl_crystal_density_diffrn 1.217
_exptl_crystal_description 'irregular block'
_exptl_crystal_F_000 1064
_exptl_crystal_size_max 0.170
_exptl_crystal_size_mid 0.130
_exptl_crystal_size_min 0.120
_refine_diff_density_max 0.327
_refine_diff_density_min -0.355
_refine_diff_density_rms 0.051
_refine_ls_abs_structure_details
;
 Classical Flack method preferred over Parsons because s.u. lower.
;
_refine_ls_abs_structure_Flack 0.10(11)
_refine_ls_extinction_method none
_refine_ls_goodness_of_fit_ref 0.955
_refine_ls_hydrogen_treatment constr
_refine_ls_matrix_type full
_refine_ls_number_parameters 318
_refine_ls_number_reflns 4104
_refine_ls_number_restraints 2
_refine_ls_restrained_S_all 0.955
_refine_ls_R_factor_all 0.0533
_refine_ls_R_factor_gt 0.0357
_refine_ls_shift/su_max 0.000
_refine_ls_shift/su_mean 0.000
_refine_ls_structure_factor_coef Fsqd
_refine_ls_weighting_details 'w=1/[\s^2^(Fo^2^)+(0.0344P)^2^] where P=(Fo^2^+2Fc^2^)/3'
_refine_ls_weighting_scheme calc
_refine_ls_wR_factor_gt 0.0696
_refine_ls_wR_factor_ref 0.0710
_reflns_Friedel_coverage 0.337
_reflns_Friedel_fraction_full 0.406
_reflns_Friedel_fraction_max 0.318
_reflns_number_gt 2991
_reflns_number_total 4104
_reflns_threshold_expression 'I > 2\s(I)'
_cod_data_source_file d5dt01028d71.cif
_cod_data_source_block chwi1143
_cod_depositor_comments 'Adding full bibliography for 7718908--7718909.cif.'
_cod_original_sg_symbol_H-M 'C c'
_cod_database_code 7718908
_shelx_space_group_comment
;
The symmetry employed for this shelxl refinement is uniquely defined
by the following loop, which should always be used as a source of
symmetry information in preference to the above space-group names.
They are only intended as comments.
;
_shelx_estimated_absorpt_t_min 0.973
_shelx_estimated_absorpt_t_max 0.981
_shelxl_version_number 2014-3

loop_
_space_group_symop_operation_xyz
'x, y, z'
'x, -y, z+1/2'
'x+1/2, y+1/2, z'
'x+1/2, -y+1/2, z+1/2'

loop_
_atom_site_label
_atom_site_type_symbol
_atom_site_fract_x
_atom_site_fract_y
_atom_site_fract_z
_atom_site_U_iso_or_equiv
_atom_site_adp_type
_atom_site_occupancy
_atom_site_site_symmetry_order
_atom_site_calc_flag
_atom_site_refinement_flags_posn
_atom_site_refinement_flags_adp
_atom_site_refinement_flags_occupancy
_atom_site_disorder_assembly
_atom_site_disorder_group
Si1 Si 0.41502(5) 0.70951(4) 0.50962(11) 0.0156(2) Uani 1 1 d . . . . .
Si2 Si 0.56099(5) 0.78334(4) 0.48955(11) 0.0148(2) Uani 1 1 d . . . . .
O1 O 0.48061(12) 0.74837(11) 0.4662(3) 0.0187(5) Uani 1 1 d . . . . .
O2 O 0.34235(13) 0.93856(12) 0.6272(3) 0.0282(6) Uani 1 1 d . . . . .
H2O H 0.3623 0.9657 0.5766 0.042 Uiso 1 1 calc R U . . .
O3 O 0.39328(13) 0.95858(13) -0.0278(3) 0.0317(6) Uani 1 1 d . . . . .
H3A H 0.3733 0.9518 -0.1374 0.047 Uiso 1 1 calc R U . . .
C1 C 0.35914(18) 0.65736(16) 0.3079(4) 0.0133(8) Uani 1 1 d . . . . .
C2 C 0.29661(18) 0.61674(16) 0.2931(5) 0.0190(8) Uani 1 1 d . . . . .
H2 H 0.2794 0.6182 0.3861 0.023 Uiso 1 1 calc R U . . .
C3 C 0.25898(19) 0.57446(16) 0.1474(5) 0.0259(9) Uani 1 1 d . . . . .
H3 H 0.2157 0.5482 0.1395 0.031 Uiso 1 1 calc R U . . .
C4 C 0.2841(2) 0.57040(18) 0.0142(5) 0.0290(10) Uani 1 1 d . . . . .
H4 H 0.2597 0.5393 -0.0834 0.035 Uiso 1 1 calc R U . . .
C5 C 0.3446(2) 0.6111(2) 0.0207(5) 0.0274(10) Uani 1 1 d . . . . .
H5 H 0.3604 0.6099 -0.0747 0.033 Uiso 1 1 calc R U . . .
C6 C 0.38225(18) 0.65369(17) 0.1668(5) 0.0213(9) Uani 1 1 d . . . . .
H6 H 0.4245 0.6810 0.1717 0.026 Uiso 1 1 calc R U . . .
C7 C 0.45860(18) 0.64808(17) 0.7033(4) 0.0162(8) Uani 1 1 d . . . . .
C8 C 0.50575(19) 0.67664(17) 0.8659(5) 0.0195(8) Uani 1 1 d . . . . .
H8 H 0.5135 0.7273 0.8761 0.023 Uiso 1 1 calc R U . . .
C9 C 0.54144(18) 0.63430(18) 1.0116(5) 0.0218(9) Uani 1 1 d . . . . .
H9 H 0.5743 0.6553 1.1196 0.026 Uiso 1 1 calc R U . . .
C10 C 0.5291(2) 0.56086(18) 1.0000(5) 0.0262(9) Uani 1 1 d . . . . .
H10 H 0.5533 0.5311 1.1003 0.031 Uiso 1 1 calc R U . . .
C11 C 0.4816(2) 0.53066(18) 0.8425(5) 0.0258(9) Uani 1 1 d . . . . .
H11 H 0.4725 0.4802 0.8350 0.031 Uiso 1 1 calc R U . . .
C12 C 0.44711(18) 0.57392(16) 0.6952(5) 0.0188(8) Uani 1 1 d . . . . .
H12 H 0.4151 0.5525 0.5869 0.023 Uiso 1 1 calc R U . . .
C13 C 0.62789(18) 0.71140(16) 0.4891(4) 0.0151(8) Uani 1 1 d . . . . .
C14 C 0.69163(18) 0.72850(17) 0.4594(4) 0.0177(8) Uani 1 1 d . . . . .
H14 H 0.7019 0.7777 0.4462 0.021 Uiso 1 1 calc R U . . .
C15 C 0.74035(18) 0.67680(17) 0.4486(5) 0.0262(9) Uani 1 1 d . . . . .
H15 H 0.7836 0.6904 0.4286 0.031 Uiso 1 1 calc R U . . .
C16 C 0.7262(2) 0.60510(18) 0.4668(5) 0.0269(9) Uani 1 1 d . . . . .
H16 H 0.7597 0.5691 0.4593 0.032 Uiso 1 1 calc R U . . .
C17 C 0.6637(2) 0.58595(18) 0.4956(5) 0.0262(9) Uani 1 1 d . . . . .
H17 H 0.6538 0.5365 0.5070 0.031 Uiso 1 1 calc R U . . .
C18 C 0.61476(19) 0.63783(16) 0.5083(5) 0.0203(8) Uani 1 1 d . . . . .
H18 H 0.5721 0.6237 0.5301 0.024 Uiso 1 1 calc R U . . .
C19 C 0.36023(19) 0.77902(17) 0.5705(5) 0.0192(9) Uani 1 1 d . . . . .
H19A H 0.3230 0.7539 0.6049 0.023 Uiso 1 1 calc R U . . .
H19B H 0.3951 0.8049 0.6761 0.023 Uiso 1 1 calc R U . . .
C20 C 0.31867(18) 0.83479(16) 0.4307(4) 0.0199(8) Uani 1 1 d . . . . .
H20A H 0.3538 0.8551 0.3823 0.024 Uiso 1 1 calc R U . . .
H20B H 0.2777 0.8105 0.3328 0.024 Uiso 1 1 calc R U . . .
C21 C 0.28564(19) 0.89583(17) 0.4983(5) 0.0228(9) Uani 1 1 d . . . . .
H21A H 0.2551 0.9269 0.3979 0.027 Uiso 1 1 calc R U . . .
H21B H 0.2520 0.8757 0.5511 0.027 Uiso 1 1 calc R U . . .
C22 C 0.54528(18) 0.84251(16) 0.2965(4) 0.0182(8) Uani 1 1 d . . . . .
H22A H 0.5863 0.8786 0.3320 0.022 Uiso 1 1 calc R U . . .
H22B H 0.5504 0.8125 0.2026 0.022 Uiso 1 1 calc R U . . .
C23 C 0.47033(19) 0.88339(17) 0.2151(4) 0.0208(9) Uani 1 1 d . . . . .
H23A H 0.4283 0.8492 0.1929 0.025 Uiso 1 1 calc R U . . .
H23B H 0.4680 0.9202 0.2997 0.025 Uiso 1 1 calc R U . . .
C24 C 0.46170(19) 0.91946(17) 0.0446(5) 0.0224(9) Uani 1 1 d . . . . .
H24A H 0.5044 0.9527 0.0662 0.027 Uiso 1 1 calc R U . . .
H24B H 0.4627 0.8825 -0.0411 0.027 Uiso 1 1 calc R U . . .
C25 C 0.59981(18) 0.83187(17) 0.7042(5) 0.0152(8) Uani 1 1 d . . . . .
C26 C 0.64323(18) 0.79679(17) 0.8584(5) 0.0193(8) Uani 1 1 d . . . . .
H26 H 0.6556 0.7475 0.8531 0.023 Uiso 1 1 calc R U . . .
C27 C 0.66940(19) 0.83114(19) 1.0213(5) 0.0262(9) Uani 1 1 d . . . . .
H27 H 0.6990 0.8058 1.1258 0.031 Uiso 1 1 calc R U . . .
C28 C 0.6516(2) 0.9025(2) 1.0284(6) 0.0293(10) Uani 1 1 d . . . . .
H28 H 0.6690 0.9264 1.1392 0.035 Uiso 1 1 calc R U . . .
C29 C 0.6093(2) 0.93973(19) 0.8784(5) 0.0318(10) Uani 1 1 d . . . . .
H29 H 0.5980 0.9892 0.8847 0.038 Uiso 1 1 calc R U . . .
C30 C 0.58307(19) 0.90418(18) 0.7172(5) 0.0243(9) Uani 1 1 d . . . . .
H30 H 0.5530 0.9297 0.6134 0.029 Uiso 1 1 calc R U . . .

loop_
_atom_site_aniso_label
_atom_site_aniso_U_11
_atom_site_aniso_U_22
_atom_site_aniso_U_33
_atom_site_aniso_U_23
_atom_site_aniso_U_13
_atom_site_aniso_U_12
Si1 0.0173(5) 0.0141(4) 0.0159(6) -0.0024(5) 0.0069(5) -0.0023(4)
Si2 0.0165(5) 0.0137(5) 0.0135(6) 0.0009(5) 0.0053(4) -0.0015(4)
O1 0.0212(12) 0.0191(10) 0.0140(15) 0.0032(11) 0.0050(11) -0.0032(10)
O2 0.0437(17) 0.0184(13) 0.0206(17) -0.0028(12) 0.0108(13) -0.0059(12)
O3 0.0341(15) 0.0399(14) 0.0170(17) 0.0030(15) 0.0057(13) 0.0167(13)
C1 0.0173(18) 0.0117(16) 0.013(2) -0.0001(16) 0.0076(17) 0.0039(14)
C2 0.0215(19) 0.0175(17) 0.019(2) 0.0004(17) 0.0086(17) 0.0029(15)
C3 0.0191(19) 0.0183(18) 0.032(3) -0.005(2) 0.0010(19) -0.0062(16)
C4 0.030(2) 0.022(2) 0.022(3) -0.0117(19) -0.004(2) 0.0031(18)
C5 0.032(2) 0.039(2) 0.010(2) -0.002(2) 0.0077(19) 0.011(2)
C6 0.0198(19) 0.0243(19) 0.020(3) -0.0055(19) 0.0075(18) -0.0019(16)
C7 0.0210(19) 0.0169(19) 0.014(2) -0.0029(17) 0.0105(18) -0.0032(15)
C8 0.025(2) 0.0143(16) 0.019(3) -0.0022(19) 0.0085(19) -0.0028(15)
C9 0.026(2) 0.028(2) 0.010(2) -0.0031(19) 0.0050(18) -0.0015(17)
C10 0.034(2) 0.026(2) 0.019(3) 0.008(2) 0.011(2) 0.0056(19)
C11 0.043(2) 0.0148(18) 0.022(3) 0.000(2) 0.016(2) 0.0011(18)
C12 0.025(2) 0.0185(18) 0.011(2) -0.0031(17) 0.0059(17) -0.0038(15)
C13 0.0216(19) 0.0176(17) 0.002(2) -0.0015(16) 0.0003(16) -0.0001(15)
C14 0.022(2) 0.0176(18) 0.008(2) -0.0004(15) -0.0005(17) -0.0011(15)
C15 0.0189(19) 0.031(2) 0.028(3) -0.0010(19) 0.0084(18) 0.0057(16)
C16 0.030(2) 0.025(2) 0.024(3) -0.0008(18) 0.0095(19) 0.0106(18)
C17 0.033(2) 0.0148(18) 0.024(3) 0.0000(18) 0.004(2) 0.0021(17)
C18 0.028(2) 0.0186(18) 0.014(2) 0.0028(17) 0.0081(17) 0.0001(16)
C19 0.0220(19) 0.0188(19) 0.014(2) 0.0010(17) 0.0042(17) -0.0029(15)
C20 0.023(2) 0.0171(18) 0.019(2) -0.0073(17) 0.0080(18) -0.0054(15)
C21 0.023(2) 0.0199(18) 0.021(2) -0.0013(17) 0.0052(19) 0.0027(16)
C22 0.0168(18) 0.0197(17) 0.015(2) -0.0007(16) 0.0032(17) -0.0033(15)
C23 0.027(2) 0.0223(19) 0.015(2) 0.0009(18) 0.0105(19) 0.0007(16)
C24 0.0222(19) 0.0223(18) 0.023(3) 0.0046(19) 0.0095(19) 0.0059(17)
C25 0.0135(18) 0.0190(18) 0.016(2) 0.0016(18) 0.0093(17) -0.0025(16)
C26 0.0192(18) 0.0222(18) 0.017(2) -0.004(2) 0.0072(18) -0.0016(16)
C27 0.0195(19) 0.040(2) 0.018(3) 0.006(2) 0.0062(19) -0.0021(17)
C28 0.035(2) 0.035(2) 0.019(3) -0.012(2) 0.012(2) -0.0147(19)
C29 0.051(3) 0.025(2) 0.025(3) -0.010(2) 0.021(2) -0.007(2)
C30 0.033(2) 0.0201(19) 0.019(2) -0.0004(18) 0.0098(19) -0.0001(17)

loop_
_atom_type_symbol
_atom_type_description
_atom_type_scat_dispersion_real
_atom_type_scat_dispersion_imag
_atom_type_scat_source
C C 0.0033 0.0016 'International Tables Vol C Tables 4.2.6.8 and 6.1.1.4'
H H 0.0000 0.0000 'International Tables Vol C Tables 4.2.6.8 and 6.1.1.4'
O O 0.0106 0.0060 'International Tables Vol C Tables 4.2.6.8 and 6.1.1.4'
Si Si 0.0817 0.0704 'International Tables Vol C Tables 4.2.6.8 and 6.1.1.4'

loop_
_geom_angle_atom_site_label_1
_geom_angle_atom_site_label_2
_geom_angle_atom_site_label_3
_geom_angle
_geom_angle_site_symmetry_1
_geom_angle_site_symmetry_3
_geom_angle_publ_flag
O1 Si1 C1 105.35(13) . . ?
O1 Si1 C19 109.41(13) . . ?
C1 Si1 C19 114.16(15) . . ?
O1 Si1 C7 109.31(13) . . ?
C1 Si1 C7 110.75(14) . . ?
C19 Si1 C7 107.78(15) . . ?
O1 Si2 C22 108.00(13) . . ?
O1 Si2 C25 108.33(12) . . ?
C22 Si2 C25 113.41(14) . . ?
O1 Si2 C13 110.41(13) . . ?
C22 Si2 C13 107.50(14) . . ?
C25 Si2 C13 109.19(15) . . ?
Si1 O1 Si2 161.73(15) . . ?
C21 O2 H2O 109.5 . . ?
C24 O3 H3A 109.5 . . ?
C2 C1 C6 117.0(3) . . ?
C2 C1 Si1 122.7(2) . . ?
C6 C1 Si1 120.2(2) . . ?
C3 C2 C1 121.8(3) . . ?
C3 C2 H2 119.1 . . ?
C1 C2 H2 119.1 . . ?
C4 C3 C2 119.8(3) . . ?
C4 C3 H3 120.1 . . ?
C2 C3 H3 120.1 . . ?
C3 C4 C5 120.4(3) . . ?
C3 C4 H4 119.8 . . ?
C5 C4 H4 119.8 . . ?
C4 C5 C6 119.6(3) . . ?
C4 C5 H5 120.2 . . ?
C6 C5 H5 120.2 . . ?
C5 C6 C1 121.2(3) . . ?
C5 C6 H6 119.4 . . ?
C1 C6 H6 119.4 . . ?
C12 C7 C8 117.0(3) . . ?
C12 C7 Si1 123.5(3) . . ?
C8 C7 Si1 119.5(2) . . ?
C9 C8 C7 122.4(3) . . ?
C9 C8 H8 118.8 . . ?
C7 C8 H8 118.8 . . ?
C8 C9 C10 119.4(3) . . ?
C8 C9 H9 120.3 . . ?
C10 C9 H9 120.3 . . ?
C11 C10 C9 120.0(3) . . ?
C11 C10 H10 120.0 . . ?
C9 C10 H10 120.0 . . ?
C10 C11 C12 120.0(3) . . ?
C10 C11 H11 120.0 . . ?
C12 C11 H11 120.0 . . ?
C11 C12 C7 121.1(3) . . ?
C11 C12 H12 119.4 . . ?
C7 C12 H12 119.4 . . ?
C14 C13 C18 117.0(3) . . ?
C14 C13 Si2 120.4(2) . . ?
C18 C13 Si2 122.5(2) . . ?
C15 C14 C13 122.3(3) . . ?
C15 C14 H14 118.8 . . ?
C13 C14 H14 118.8 . . ?
C14 C15 C16 119.7(3) . . ?
C14 C15 H15 120.1 . . ?
C16 C15 H15 120.1 . . ?
C17 C16 C15 119.7(3) . . ?
C17 C16 H16 120.1 . . ?
C15 C16 H16 120.1 . . ?
C16 C17 C18 120.8(3) . . ?
C16 C17 H17 119.6 . . ?
C18 C17 H17 119.6 . . ?
C17 C18 C13 120.4(3) . . ?
C17 C18 H18 119.8 . . ?
C13 C18 H18 119.8 . . ?
C20 C19 Si1 117.1(2) . . ?
C20 C19 H19A 108.0 . . ?
Si1 C19 H19A 108.0 . . ?
C20 C19 H19B 108.0 . . ?
Si1 C19 H19B 108.0 . . ?
H19A C19 H19B 107.3 . . ?
C21 C20 C19 113.9(3) . . ?
C21 C20 H20A 108.8 . . ?
C19 C20 H20A 108.8 . . ?
C21 C20 H20B 108.8 . . ?
C19 C20 H20B 108.8 . . ?
H20A C20 H20B 107.7 . . ?
O2 C21 C20 112.1(3) . . ?
O2 C21 H21A 109.2 . . ?
C20 C21 H21A 109.2 . . ?
O2 C21 H21B 109.2 . . ?
C20 C21 H21B 109.2 . . ?
H21A C21 H21B 107.9 . . ?
C23 C22 Si2 118.2(2) . . ?
C23 C22 H22A 107.8 . . ?
Si2 C22 H22A 107.8 . . ?
C23 C22 H22B 107.8 . . ?
Si2 C22 H22B 107.8 . . ?
H22A C22 H22B 107.1 . . ?
C24 C23 C22 111.3(3) . . ?
C24 C23 H23A 109.4 . . ?
C22 C23 H23A 109.4 . . ?
C24 C23 H23B 109.4 . . ?
C22 C23 H23B 109.4 . . ?
H23A C23 H23B 108.0 . . ?
O3 C24 C23 111.1(3) . . ?
O3 C24 H24A 109.4 . . ?
C23 C24 H24A 109.4 . . ?
O3 C24 H24B 109.4 . . ?
C23 C24 H24B 109.4 . . ?
H24A C24 H24B 108.0 . . ?
C26 C25 C30 117.3(3) . . ?
C26 C25 Si2 121.3(2) . . ?
C30 C25 Si2 121.3(3) . . ?
C25 C26 C27 122.1(3) . . ?
C25 C26 H26 118.9 . . ?
C27 C26 H26 118.9 . . ?
C28 C27 C26 118.8(4) . . ?
C28 C27 H27 120.6 . . ?
C26 C27 H27 120.6 . . ?
C29 C28 C27 121.2(4) . . ?
C29 C28 H28 119.4 . . ?
C27 C28 H28 119.4 . . ?
C28 C29 C30 119.1(3) . . ?
C28 C29 H29 120.4 . . ?
C30 C29 H29 120.4 . . ?
C29 C30 C25 121.5(3) . . ?
C29 C30 H30 119.2 . . ?
C25 C30 H30 119.2 . . ?

loop_
_geom_bond_atom_site_label_1
_geom_bond_atom_site_label_2
_geom_bond_distance
_geom_bond_site_symmetry_2
_geom_bond_publ_flag
Si1 O1 1.620(2) . ?
Si1 C1 1.858(3) . ?
Si1 C19 1.861(3) . ?
Si1 C7 1.870(3) . ?
Si2 O1 1.627(2) . ?
Si2 C22 1.857(3) . ?
Si2 C25 1.859(4) . ?
Si2 C13 1.862(3) . ?
O2 C21 1.429(4) . ?
O2 H2O 0.8400 . ?
O3 C24 1.420(4) . ?
O3 H3A 0.8400 . ?
C1 C2 1.391(4) . ?
C1 C6 1.403(4) . ?
C2 C3 1.378(4) . ?
C2 H2 0.9500 . ?
C3 C4 1.368(5) . ?
C3 H3 0.9500 . ?
C4 C5 1.378(5) . ?
C4 H4 0.9500 . ?
C5 C6 1.383(5) . ?
C5 H5 0.9500 . ?
C6 H6 0.9500 . ?
C7 C12 1.391(4) . ?
C7 C8 1.395(4) . ?
C8 C9 1.372(4) . ?
C8 H8 0.9500 . ?
C9 C10 1.380(4) . ?
C9 H9 0.9500 . ?
C10 C11 1.379(5) . ?
C10 H10 0.9500 . ?
C11 C12 1.388(4) . ?
C11 H11 0.9500 . ?
C12 H12 0.9500 . ?
C13 C14 1.387(4) . ?
C13 C18 1.409(4) . ?
C14 C15 1.373(4) . ?
C14 H14 0.9500 . ?
C15 C16 1.378(4) . ?
C15 H15 0.9500 . ?
C16 C17 1.371(4) . ?
C16 H16 0.9500 . ?
C17 C18 1.384(4) . ?
C17 H17 0.9500 . ?
C18 H18 0.9500 . ?
C19 C20 1.521(4) . ?
C19 H19A 0.9900 . ?
C19 H19B 0.9900 . ?
C20 C21 1.511(4) . ?
C20 H20A 0.9900 . ?
C20 H20B 0.9900 . ?
C21 H21A 0.9900 . ?
C21 H21B 0.9900 . ?
C22 C23 1.538(4) . ?
C22 H22A 0.9900 . ?
C22 H22B 0.9900 . ?
C23 C24 1.506(4) . ?
C23 H23A 0.9900 . ?
C23 H23B 0.9900 . ?
C24 H24A 0.9900 . ?
C24 H24B 0.9900 . ?
C25 C26 1.380(4) . ?
C25 C30 1.394(4) . ?
C26 C27 1.389(4) . ?
C26 H26 0.9500 . ?
C27 C28 1.375(5) . ?
C27 H27 0.9500 . ?
C28 C29 1.370(5) . ?
C28 H28 0.9500 . ?
C29 C30 1.388(5) . ?
C29 H29 0.9500 . ?
C30 H30 0.9500 . ?

loop_
_geom_torsion_atom_site_label_1
_geom_torsion_atom_site_label_2
_geom_torsion_atom_site_label_3
_geom_torsion_atom_site_label_4
_geom_torsion
_geom_torsion_site_symmetry_1
_geom_torsion_site_symmetry_2
_geom_torsion_site_symmetry_3
_geom_torsion_site_symmetry_4
_geom_torsion_publ_flag
C1 Si1 O1 Si2 -147.3(5) . . . . ?
C19 Si1 O1 Si2 89.5(5) . . . . ?
C7 Si1 O1 Si2 -28.3(5) . . . . ?
C22 Si2 O1 Si1 -160.9(5) . . . . ?
C25 Si2 O1 Si1 -37.7(5) . . . . ?
C13 Si2 O1 Si1 81.8(5) . . . . ?
O1 Si1 C1 C2 -179.4(2) . . . . ?
C19 Si1 C1 C2 -59.3(3) . . . . ?
C7 Si1 C1 C2 62.6(3) . . . . ?
O1 Si1 C1 C6 5.1(3) . . . . ?
C19 Si1 C1 C6 125.1(3) . . . . ?
C7 Si1 C1 C6 -113.0(3) . . . . ?
C6 C1 C2 C3 0.3(4) . . . . ?
Si1 C1 C2 C3 -175.4(2) . . . . ?
C1 C2 C3 C4 1.6(5) . . . . ?
C2 C3 C4 C5 -3.2(5) . . . . ?
C3 C4 C5 C6 3.0(5) . . . . ?
C4 C5 C6 C1 -1.2(5) . . . . ?
C2 C1 C6 C5 -0.5(4) . . . . ?
Si1 C1 C6 C5 175.4(3) . . . . ?
O1 Si1 C7 C12 -118.2(3) . . . . ?
C1 Si1 C7 C12 -2.5(3) . . . . ?
C19 Si1 C7 C12 123.0(3) . . . . ?
O1 Si1 C7 C8 61.4(3) . . . . ?
C1 Si1 C7 C8 177.0(2) . . . . ?
C19 Si1 C7 C8 -57.5(3) . . . . ?
C12 C7 C8 C9 1.8(5) . . . . ?
Si1 C7 C8 C9 -177.8(2) . . . . ?
C7 C8 C9 C10 -1.8(5) . . . . ?
C8 C9 C10 C11 0.4(5) . . . . ?
C9 C10 C11 C12 0.9(5) . . . . ?
C10 C11 C12 C7 -0.9(5) . . . . ?
C8 C7 C12 C11 -0.4(5) . . . . ?
Si1 C7 C12 C11 179.2(2) . . . . ?
O1 Si2 C13 C14 162.6(2) . . . . ?
C22 Si2 C13 C14 45.0(3) . . . . ?
C25 Si2 C13 C14 -78.4(3) . . . . ?
O1 Si2 C13 C18 -13.8(3) . . . . ?
C22 Si2 C13 C18 -131.4(3) . . . . ?
C25 Si2 C13 C18 105.2(3) . . . . ?
C18 C13 C14 C15 0.1(5) . . . . ?
Si2 C13 C14 C15 -176.5(2) . . . . ?
C13 C14 C15 C16 0.3(5) . . . . ?
C14 C15 C16 C17 0.0(5) . . . . ?
C15 C16 C17 C18 -0.6(5) . . . . ?
C16 C17 C18 C13 0.9(5) . . . . ?
C14 C13 C18 C17 -0.7(5) . . . . ?
Si2 C13 C18 C17 175.8(3) . . . . ?
O1 Si1 C19 C20 62.0(3) . . . . ?
C1 Si1 C19 C20 -55.8(3) . . . . ?
C7 Si1 C19 C20 -179.2(2) . . . . ?
Si1 C19 C20 C21 -171.0(2) . . . . ?
C19 C20 C21 O2 64.8(4) . . . . ?
O1 Si2 C22 C23 33.9(3) . . . . ?
C25 Si2 C22 C23 -86.2(3) . . . . ?
C13 Si2 C22 C23 153.0(2) . . . . ?
Si2 C22 C23 C24 -171.2(2) . . . . ?
C22 C23 C24 O3 -178.6(3) . . . . ?
O1 Si2 C25 C26 87.5(3) . . . . ?
C22 Si2 C25 C26 -152.6(2) . . . . ?
C13 Si2 C25 C26 -32.8(3) . . . . ?
O1 Si2 C25 C30 -89.2(3) . . . . ?
C22 Si2 C25 C30 30.7(3) . . . . ?
C13 Si2 C25 C30 150.6(2) . . . . ?
C30 C25 C26 C27 0.3(4) . . . . ?
Si2 C25 C26 C27 -176.5(2) . . . . ?
C25 C26 C27 C28 -0.3(5) . . . . ?
C26 C27 C28 C29 -0.3(5) . . . . ?
C27 C28 C29 C30 1.0(5) . . . . ?
C28 C29 C30 C25 -1.0(5) . . . . ?
C26 C25 C30 C29 0.4(5) . . . . ?
Si2 C25 C30 C29 177.1(3) . . . . ?
